data_7036645
loop_
_publ_author_name
'Ng, Ho-Yuen'
'Cheung, Wai-Man'
'Kwan Huang, Enrique'
'Wong, Kang-Long'
'Sung, Herman H.-Y.'
'Williams, Ian D.'
'Leung, Wa-Hung'

_publ_section_title
;
 Ruthenium chalcogenonitrosyl and bridged nitrido complexes containing
 chelating sulfur and oxygen ligands.
;
_journal_issue 42
_journal_name_full 'Dalton transactions (Cambridge, England : 2003)'
_journal_page_first 18459
_journal_page_last 18468
_journal_paper_doi 10.1039/c5dt02513c
_journal_volume 44
_journal_year 2015
_chemical_formula_moiety '(C64 H144 N5 P8 Ru2 S8), 0.25(C6 H12), 0.25(C4 H8 O)'
_chemical_formula_sum 'C66.5 H149.5 N5 O0.25 P8 Ru2 S8'
_chemical_formula_weight 1729.79
_chemical_name_systematic
;
 ? 
;
_space_group_crystal_system monoclinic
_space_group_IT_number 15
_space_group_name_Hall '-C 2yc'
_space_group_name_H-M_alt 'C 1 2/c 1'
_symmetry_space_group_name_Hall '-C 2yc'
_symmetry_space_group_name_H-M 'C 1 2/c 1'
_atom_sites_solution_hydrogens geom
_atom_sites_solution_primary direct
_atom_sites_solution_secondary difmap
_audit_creation_date 2015-08-26
_audit_creation_method
;
Olex2 1.2
(compiled 2015.01.26 svn.r3150 for OlexSys, GUI svn.r4998)
;
_audit_update_record
;
2015-09-02 deposited with the CCDC.
2015-09-04 downloaded from the CCDC.
;
_cell_angle_alpha 90.00
_cell_angle_beta 102.8792(18)
_cell_angle_gamma 90.00
_cell_formula_units_Z 4
_cell_length_a 22.7799(4)
_cell_length_b 15.6193(3)
_cell_length_c 27.8342(5)
_cell_measurement_reflns_used 11131
_cell_measurement_temperature 99.97(11)
_cell_measurement_theta_max 75.3240
_cell_measurement_theta_min 4.4300
_cell_volume 9654.4(3)
_computing_cell_refinement
;
CrysAlisPro, Agilent Technologies,
Version 1.171.36.32 (release 02-08-2013 CrysAlis171 .NET)
(compiled Aug  2 2013,16:46:58)
;
_computing_data_collection
;
CrysAlisPro, Agilent Technologies,
Version 1.171.36.32 (release 02-08-2013 CrysAlis171 .NET)
(compiled Aug  2 2013,16:46:58)
;
_computing_data_reduction
;
CrysAlisPro, Agilent Technologies,
Version 1.171.36.32 (release 02-08-2013 CrysAlis171 .NET)
(compiled Aug  2 2013,16:46:58)
;
_computing_molecular_graphics 'Olex2 (Dolomanov et al., 2009)'
_computing_publication_material 'Olex2 (Dolomanov et al., 2009)'
_computing_structure_refinement 'XL (Sheldrick, 2008)'
_computing_structure_solution 'ShelXS (Sheldrick, 2008)'
_diffrn_ambient_temperature 99.97(11)
_diffrn_detector_area_resol_mean 10.3587
_diffrn_measured_fraction_theta_full 0.986
_diffrn_measured_fraction_theta_max 0.985
_diffrn_measurement_details
;
  1 omega   33.00   86.00   1.0000    5.0000
omega____ theta____ kappa____ phi______ frames
    -      110.5703  -30.0000    0.0000 53

  2 omega  -34.00   14.00   1.0000    2.0000
omega____ theta____ kappa____ phi______ frames
    -      -40.8203   37.0000  120.0000 48

  3 omega  -36.00   34.00   1.0000    2.0000
omega____ theta____ kappa____ phi______ frames
    -      -40.8203   37.0000  -60.0000 70

  4 omega -115.00   -3.00   1.0000    2.0000
omega____ theta____ kappa____ phi______ frames
    -      -40.8203  -19.0000  120.0000 112

  5 omega   33.00   86.00   1.0000    5.0000
omega____ theta____ kappa____ phi______ frames
    -      110.5703  -30.0000   60.0000 53

  6 omega  140.00  174.00   1.0000    5.0000
omega____ theta____ kappa____ phi______ frames
    -      110.5703  111.0000 -180.0000 34

  7 omega   85.00  176.00   1.0000    5.0000
omega____ theta____ kappa____ phi______ frames
    -      110.5703   45.0000 -180.0000 91

  8 omega  106.00  178.00   1.0000    5.0000
omega____ theta____ kappa____ phi______ frames
    -      110.5703  111.0000  120.0000 72

  9 omega   33.00   89.00   1.0000    5.0000
omega____ theta____ kappa____ phi______ frames
    -      110.5703  -30.0000 -120.0000 56

 10 omega -115.00  -11.00   1.0000    2.0000
omega____ theta____ kappa____ phi______ frames
    -      -40.8203  -57.0000  -30.0000 104

 11 omega    1.00   83.00   1.0000    2.0000
omega____ theta____ kappa____ phi______ frames
    -       40.8203  -99.0000 -150.0000 82

 12 omega   80.00  125.00   1.0000    5.0000
omega____ theta____ kappa____ phi______ frames
    -      110.5703   61.0000   30.0000 45
;
_diffrn_measurement_device 'kappa diffractometer'
_diffrn_measurement_device_type 'SuperNova, Dual, Cu at zero, Atlas'
_diffrn_measurement_method '\w scans'
_diffrn_orient_matrix_UB_11 -0.0438651000
_diffrn_orient_matrix_UB_12 -0.0436233000
_diffrn_orient_matrix_UB_13 0.0272442000
_diffrn_orient_matrix_UB_21 -0.0531740000
_diffrn_orient_matrix_UB_22 0.0472541000
_diffrn_orient_matrix_UB_23 -0.0334428000
_diffrn_orient_matrix_UB_31 -0.0080188000
_diffrn_orient_matrix_UB_32 -0.0747609000
_diffrn_orient_matrix_UB_33 -0.0369067000
_diffrn_radiation_monochromator mirror
_diffrn_radiation_probe x-ray
_diffrn_radiation_type CuK\a
_diffrn_radiation_wavelength 1.54184
_diffrn_reflns_av_R_equivalents 0.0257
_diffrn_reflns_av_unetI/netI 0.0312
_diffrn_reflns_limit_h_max 27
_diffrn_reflns_limit_h_min -28
_diffrn_reflns_limit_k_max 16
_diffrn_reflns_limit_k_min -18
_diffrn_reflns_limit_l_max 34
_diffrn_reflns_limit_l_min -34
_diffrn_reflns_number 22023
_diffrn_reflns_theta_full 66.50
_diffrn_reflns_theta_max 67.50
_diffrn_reflns_theta_min 5.05
_diffrn_source 'sealed X-ray tube'
_diffrn_source_current 0.80
_diffrn_source_power 0.040
_diffrn_source_target Cu
_diffrn_source_voltage 50
_exptl_absorpt_coefficient_mu 5.669
_exptl_absorpt_correction_T_max 1.00000
_exptl_absorpt_correction_T_min 0.58619
_exptl_absorpt_correction_type multi-scan
_exptl_absorpt_process_details
;
CrysAlisPro, Agilent Technologies,
Version 1.171.36.32 (release 02-08-2013 CrysAlis171 .NET)
(compiled Aug  2 2013,16:46:58)
Empirical absorption correction using spherical harmonics,
 implemented in SCALE3 ABSPACK scaling algorithm.
;
_exptl_crystal_colour red
_exptl_crystal_colour_primary red
_exptl_crystal_density_diffrn 1.190
_exptl_crystal_density_method 'not measured'
_exptl_crystal_description plate
_exptl_crystal_F_000 3686
_exptl_crystal_size_max 0.15
_exptl_crystal_size_mid 0.12
_exptl_crystal_size_min 0.04
_refine_diff_density_max 0.504
_refine_diff_density_min -0.562
_refine_diff_density_rms 0.060
_refine_ls_extinction_method none
_refine_ls_goodness_of_fit_ref 1.001
_refine_ls_hydrogen_treatment constr
_refine_ls_matrix_type full
_refine_ls_number_parameters 417
_refine_ls_number_reflns 8584
_refine_ls_number_restraints 0
_refine_ls_restrained_S_all 1.001
_refine_ls_R_factor_all 0.0293
_refine_ls_R_factor_gt 0.0258
_refine_ls_shift/su_max 0.002
_refine_ls_shift/su_mean 0.000
_refine_ls_structure_factor_coef Fsqd
_refine_ls_weighting_details 'calc w=1/[\s^2^(Fo^2^)+(0.0460P)^2^+0.2214P] where P=(Fo^2^+2Fc^2^)/3'
_refine_ls_weighting_scheme calc
_refine_ls_wR_factor_gt 0.0700
_refine_ls_wR_factor_ref 0.0721
_reflns_number_gt 7670
_reflns_number_total 8584
_reflns_threshold_expression >2sigma(I)
_cod_data_source_file c5dt02513c1.cif
_cod_data_source_block wai135cult
_cod_depositor_comments 'Adding full bibliography for 7036640--7036645.cif.'
_cod_original_cell_volume 9654.5(3)
_cod_original_formula_sum 'C66.50 H149.50 N5 O0.25 P8 Ru2 S8'
_cod_database_code 7036645
_chemical_oxdiff_formula 'Ru2 N S8 P8 N4 Bu16 OC4H8'
_reflns_odcompleteness_completeness 99.14
_reflns_odcompleteness_iscentric 1
_reflns_odcompleteness_theta 68.13
_olex2_refinement_description
;
1. Fixed Uiso
 At 1.5 times of:
  All C(H,H,H) groups
2.a Idealised Me refined as rotating group:
 C2(H2A,H2B,H2C), C3(H3A,H3B,H3C), C4(H4A,H4B,H4C), C6(H6A,H6B,H6C), C7(H7A,
 H7B,H7C), C8(H8A,H8B,H8C), C10(H10A,H10B,H10C), C11(H11A,H11B,H11C), C12(H12A,
 H12B,H12C), C14(H14A,H14B,H14C), C15(H15A,H15B,H15C), C16(H16A,H16B,H16C),
 C18(H18A,H18B,H18C), C19(H19A,H19B,H19C), C20(H20A,H20B,H20C), C22(H22A,H22B,
 H22C), C23(H23A,H23B,H23C), C24(H24A,H24B,H24C), C26(H26A,H26B,H26C), C27(H27A,
 H27B,H27C), C28(H28A,H28B,H28C), C30(H30A,H30B,H30C), C31(H31A,H31B,H31C),
 C32(H32A,H32B,H32C)
;
_olex2_date_sample_data_collection 1389321155.0
_olex2_submission_special_instructions 'No special instructions were received'

loop_
_space_group_symop_id
_space_group_symop_operation_xyz
1 'x, y, z'
2 '-x, y, -z+1/2'
3 'x+1/2, y+1/2, z'
4 '-x+1/2, y+1/2, -z+1/2'
5 '-x, -y, -z'
6 'x, -y, z-1/2'
7 '-x+1/2, -y+1/2, -z'
8 'x+1/2, -y+1/2, z-1/2'

loop_
_atom_site_label
_atom_site_type_symbol
_atom_site_fract_x
_atom_site_fract_y
_atom_site_fract_z
_atom_site_U_iso_or_equiv
_atom_site_adp_type
_atom_site_occupancy
_atom_site_calc_flag
_atom_site_site_symmetry_order
_atom_site_refinement_flags_posn
_atom_site_refinement_flags_adp
_atom_site_refinement_flags_occupancy
Ru1 Ru 0.524569(5) 0.709240(8) 0.194426(5) 0.01326(5) Uani 1 d 1 . . .
S1 S 0.632258(19) 0.71689(3) 0.214887(18) 0.01952(11) Uani 1 d 1 . . .
S2 S 0.51353(2) 0.55418(3) 0.188427(17) 0.02013(10) Uani 1 d 1 . . .
S3 S 0.438983(19) 0.70182(3) 0.125572(17) 0.01611(10) Uani 1 d 1 . . .
S4 S 0.53762(2) 0.86390(3) 0.196896(16) 0.01662(10) Uani 1 d 1 . . .
P1 P 0.67908(2) 0.60517(3) 0.215640(19) 0.02274(12) Uani 1 d 1 . . .
P2 P 0.57979(2) 0.49499(3) 0.162667(19) 0.02347(12) Uani 1 d 1 . . .
P3 P 0.407770(19) 0.81357(3) 0.090726(17) 0.01380(10) Uani 1 d 1 . . .
P4 P 0.514645(19) 0.92120(3) 0.129752(17) 0.01645(10) Uani 1 d 1 . . .
N1 N 0.5000 0.71042(13) 0.2500 0.0160(5) Uani 1 d 2 S T P
N2 N 0.64760(7) 0.52692(11) 0.18264(6) 0.0266(4) Uani 1 d 1 . . .
N3 N 0.45329(7) 0.89212(10) 0.09313(6) 0.0174(3) Uani 1 d 1 . . .
C1 C 0.70286(9) 0.56919(14) 0.28112(8) 0.0290(5) Uani 1 d 1 . . .
C2 C 0.74817(10) 0.63071(15) 0.31275(8) 0.0336(5) Uani 1 d 1 . . .
H2A H 0.7326 0.6893 0.3082 0.050 Uiso 1 calc 1 GR . .
H2B H 0.7867 0.6274 0.3027 0.050 Uiso 1 calc 1 GR . .
H2C H 0.7541 0.6146 0.3475 0.050 Uiso 1 calc 1 GR . .
C3 C 0.73012(11) 0.47835(15) 0.28419(9) 0.0378(6) Uani 1 d 1 . . .
H3A H 0.7717 0.4816 0.2801 0.057 Uiso 1 calc 1 GR . .
H3B H 0.7062 0.4426 0.2581 0.057 Uiso 1 calc 1 GR . .
H3C H 0.7298 0.4532 0.3164 0.057 Uiso 1 calc 1 GR . .
C4 C 0.64527(9) 0.56906(14) 0.30133(8) 0.0293(5) Uani 1 d 1 . . .
H4A H 0.6129 0.5400 0.2779 0.044 Uiso 1 calc 1 GR . .
H4B H 0.6333 0.6282 0.3060 0.044 Uiso 1 calc 1 GR . .
H4C H 0.6530 0.5389 0.3330 0.044 Uiso 1 calc 1 GR . .
C5 C 0.74644(9) 0.63692(16) 0.19090(8) 0.0321(5) Uani 1 d 1 . . .
C6 C 0.79547(10) 0.56812(18) 0.20320(9) 0.0434(7) Uani 1 d 1 . . .
H6A H 0.7773 0.5115 0.1954 0.065 Uiso 1 calc 1 GR . .
H6B H 0.8147 0.5709 0.2384 0.065 Uiso 1 calc 1 GR . .
H6C H 0.8257 0.5780 0.1837 0.065 Uiso 1 calc 1 GR . .
C7 C 0.72596(10) 0.64376(17) 0.13480(9) 0.0367(6) Uani 1 d 1 . . .
H7A H 0.6944 0.6873 0.1264 0.055 Uiso 1 calc 1 GR . .
H7B H 0.7102 0.5883 0.1212 0.055 Uiso 1 calc 1 GR . .
H7C H 0.7603 0.6600 0.1209 0.055 Uiso 1 calc 1 GR . .
C8 C 0.77216(10) 0.72485(17) 0.20999(10) 0.0401(6) Uani 1 d 1 . . .
H8A H 0.7835 0.7239 0.2461 0.060 Uiso 1 calc 1 GR . .
H8B H 0.7416 0.7691 0.1991 0.060 Uiso 1 calc 1 GR . .
H8C H 0.8078 0.7374 0.1969 0.060 Uiso 1 calc 1 GR . .
C9 C 0.57616(10) 0.37976(14) 0.18176(9) 0.0364(6) Uani 1 d 1 . . .
C10 C 0.58060(11) 0.37681(15) 0.23757(10) 0.0407(6) Uani 1 d 1 . . .
H10A H 0.5486 0.4121 0.2457 0.061 Uiso 1 calc 1 GR . .
H10B H 0.6199 0.3989 0.2549 0.061 Uiso 1 calc 1 GR . .
H10C H 0.5761 0.3175 0.2478 0.061 Uiso 1 calc 1 GR . .
C11 C 0.62970(12) 0.32886(16) 0.17062(10) 0.0488(7) Uani 1 d 1 . . .
H11A H 0.6673 0.3597 0.1840 0.073 Uiso 1 calc 1 GR . .
H11B H 0.6245 0.3224 0.1349 0.073 Uiso 1 calc 1 GR . .
H11C H 0.6314 0.2722 0.1859 0.073 Uiso 1 calc 1 GR . .
C12 C 0.51649(13) 0.33711(16) 0.15625(12) 0.0552(8) Uani 1 d 1 . . .
H12A H 0.5162 0.3275 0.1214 0.083 Uiso 1 calc 1 GR . .
H12B H 0.4828 0.3745 0.1589 0.083 Uiso 1 calc 1 GR . .
H12C H 0.5124 0.2821 0.1722 0.083 Uiso 1 calc 1 GR . .
C13 C 0.56096(9) 0.50515(15) 0.09383(8) 0.0303(5) Uani 1 d 1 . . .
C14 C 0.60501(12) 0.45346(17) 0.07046(9) 0.0440(6) Uani 1 d 1 . . .
H14A H 0.5960 0.3923 0.0718 0.066 Uiso 1 calc 1 GR . .
H14B H 0.6464 0.4643 0.0887 0.066 Uiso 1 calc 1 GR . .
H14C H 0.6007 0.4710 0.0360 0.066 Uiso 1 calc 1 GR . .
C15 C 0.49548(11) 0.48075(19) 0.07041(9) 0.0444(6) Uani 1 d 1 . . .
H15A H 0.4689 0.5028 0.0908 0.067 Uiso 1 calc 1 GR . .
H15B H 0.4919 0.4183 0.0682 0.067 Uiso 1 calc 1 GR . .
H15C H 0.4839 0.5056 0.0373 0.067 Uiso 1 calc 1 GR . .
C16 C 0.56798(9) 0.59992(15) 0.08304(8) 0.0298(5) Uani 1 d 1 . . .
H16A H 0.6082 0.6193 0.0999 0.045 Uiso 1 calc 1 GR . .
H16B H 0.5375 0.6331 0.0948 0.045 Uiso 1 calc 1 GR . .
H16C H 0.5628 0.6082 0.0474 0.045 Uiso 1 calc 1 GR . .
C17 C 0.34160(8) 0.84890(12) 0.11534(7) 0.0180(4) Uani 1 d 1 . . .
C18 C 0.36409(9) 0.85072(13) 0.17202(7) 0.0222(4) Uani 1 d 1 . . .
H18A H 0.4007 0.8855 0.1808 0.033 Uiso 1 calc 1 GR . .
H18B H 0.3729 0.7922 0.1843 0.033 Uiso 1 calc 1 GR . .
H18C H 0.3329 0.8756 0.1870 0.033 Uiso 1 calc 1 GR . .
C19 C 0.28880(8) 0.78590(13) 0.10282(8) 0.0243(4) Uani 1 d 1 . . .
H19A H 0.3035 0.7276 0.1111 0.037 Uiso 1 calc 1 GR . .
H19B H 0.2703 0.7892 0.0675 0.037 Uiso 1 calc 1 GR . .
H19C H 0.2588 0.8006 0.1218 0.037 Uiso 1 calc 1 GR . .
C20 C 0.31974(9) 0.93809(13) 0.09626(7) 0.0243(4) Uani 1 d 1 . . .
H20A H 0.2989 0.9342 0.0615 0.036 Uiso 1 calc 1 GR . .
H20B H 0.3543 0.9766 0.0995 0.036 Uiso 1 calc 1 GR . .
H20C H 0.2920 0.9605 0.1155 0.036 Uiso 1 calc 1 GR . .
C21 C 0.38278(8) 0.78242(12) 0.02385(7) 0.0190(4) Uani 1 d 1 . . .
C22 C 0.34870(9) 0.69694(13) 0.01653(8) 0.0231(4) Uani 1 d 1 . . .
H22A H 0.3124 0.7014 0.0297 0.035 Uiso 1 calc 1 GR . .
H22B H 0.3746 0.6515 0.0339 0.035 Uiso 1 calc 1 GR . .
H22C H 0.3373 0.6834 -0.0187 0.035 Uiso 1 calc 1 GR . .
C23 C 0.43941(9) 0.77116(14) 0.00303(8) 0.0248(4) Uani 1 d 1 . . .
H23A H 0.4641 0.7246 0.0205 0.037 Uiso 1 calc 1 GR . .
H23B H 0.4628 0.8244 0.0074 0.037 Uiso 1 calc 1 GR . .
H23C H 0.4275 0.7574 -0.0322 0.037 Uiso 1 calc 1 GR . .
C24 C 0.34386(9) 0.85317(13) -0.00594(7) 0.0247(4) Uani 1 d 1 . . .
H24A H 0.3637 0.9087 0.0020 0.037 Uiso 1 calc 1 GR . .
H24B H 0.3043 0.8542 0.0024 0.037 Uiso 1 calc 1 GR . .
H24C H 0.3388 0.8417 -0.0412 0.037 Uiso 1 calc 1 GR . .
C25 C 0.50612(9) 1.03734(13) 0.14456(8) 0.0260(4) Uani 1 d 1 . . .
C26 C 0.45981(10) 1.04338(14) 0.17694(8) 0.0320(5) Uani 1 d 1 . . .
H26A H 0.4740 1.0101 0.2072 0.048 Uiso 1 calc 1 GR . .
H26B H 0.4211 1.0205 0.1589 0.048 Uiso 1 calc 1 GR . .
H26C H 0.4548 1.1034 0.1855 0.048 Uiso 1 calc 1 GR . .
C27 C 0.48123(13) 1.08844(16) 0.09711(10) 0.0451(6) Uani 1 d 1 . . .
H27A H 0.4462 1.0586 0.0773 0.068 Uiso 1 calc 1 GR . .
H27B H 0.5124 1.0936 0.0781 0.068 Uiso 1 calc 1 GR . .
H27C H 0.4692 1.1457 0.1057 0.068 Uiso 1 calc 1 GR . .
C28 C 0.56497(12) 1.07696(17) 0.17324(13) 0.0581(9) Uani 1 d 1 . . .
H28A H 0.5923 1.0858 0.1510 0.087 Uiso 1 calc 1 GR . .
H28B H 0.5839 1.0384 0.2000 0.087 Uiso 1 calc 1 GR . .
H28C H 0.5565 1.1321 0.1871 0.087 Uiso 1 calc 1 GR . .
C29 C 0.57749(8) 0.90541(14) 0.09695(7) 0.0238(4) Uani 1 d 1 . . .
C30 C 0.63939(9) 0.93065(18) 0.12821(9) 0.0402(6) Uani 1 d 1 . . .
H30A H 0.6436 0.9086 0.1618 0.060 Uiso 1 calc 1 GR . .
H30B H 0.6430 0.9932 0.1292 0.060 Uiso 1 calc 1 GR . .
H30C H 0.6710 0.9063 0.1136 0.060 Uiso 1 calc 1 GR . .
C31 C 0.58026(9) 0.80921(14) 0.08770(8) 0.0255(4) Uani 1 d 1 . . .
H31A H 0.5401 0.7884 0.0715 0.038 Uiso 1 calc 1 GR . .
H31B H 0.5940 0.7794 0.1192 0.038 Uiso 1 calc 1 GR . .
H31C H 0.6084 0.7981 0.0665 0.038 Uiso 1 calc 1 GR . .
C32 C 0.56491(11) 0.95281(16) 0.04715(8) 0.0353(5) Uani 1 d 1 . . .
H32A H 0.5717 1.0143 0.0529 0.053 Uiso 1 calc 1 GR . .
H32B H 0.5230 0.9431 0.0298 0.053 Uiso 1 calc 1 GR . .
H32C H 0.5920 0.9312 0.0271 0.053 Uiso 1 calc 1 GR . .

loop_
_atom_site_aniso_label
_atom_site_aniso_U_11
_atom_site_aniso_U_22
_atom_site_aniso_U_33
_atom_site_aniso_U_23
_atom_site_aniso_U_13
_atom_site_aniso_U_12
Ru1 0.01393(8) 0.01225(9) 0.01211(8) -0.00087(5) -0.00025(5) 0.00263(5)
S1 0.0146(2) 0.0205(2) 0.0211(2) -0.00598(18) -0.00109(17) 0.00427(17)
S2 0.0223(2) 0.0131(2) 0.0225(2) -0.00152(18) -0.00033(18) 0.00385(18)
S3 0.01536(19) 0.0136(2) 0.0170(2) 0.00048(16) -0.00152(17) 0.00156(16)
S4 0.0205(2) 0.0136(2) 0.0138(2) -0.00024(16) -0.00019(16) 0.00025(17)
P1 0.0170(2) 0.0256(3) 0.0218(3) -0.0096(2) -0.00369(18) 0.0083(2)
P2 0.0235(2) 0.0184(3) 0.0236(3) -0.0081(2) -0.0053(2) 0.0084(2)
P3 0.01267(19) 0.0140(2) 0.0134(2) 0.00037(17) 0.00019(16) 0.00081(17)
P4 0.0164(2) 0.0154(2) 0.0157(2) 0.00169(18) -0.00055(17) -0.00208(18)
N1 0.0210(10) 0.0134(11) 0.0132(11) 0.000 0.0030(9) 0.000
N2 0.0237(8) 0.0256(9) 0.0261(9) -0.0111(7) -0.0039(7) 0.0098(7)
N3 0.0181(7) 0.0158(8) 0.0164(8) 0.0032(6) -0.0005(6) -0.0010(6)
C1 0.0256(10) 0.0294(12) 0.0266(11) -0.0081(9) -0.0058(8) 0.0129(9)
C2 0.0285(10) 0.0397(13) 0.0263(12) -0.0133(10) -0.0073(9) 0.0116(10)
C3 0.0382(12) 0.0349(13) 0.0329(13) -0.0053(10) -0.0081(10) 0.0185(11)
C4 0.0309(10) 0.0288(12) 0.0242(11) -0.0010(9) -0.0019(9) 0.0108(9)
C5 0.0188(9) 0.0437(14) 0.0324(12) -0.0153(10) 0.0025(8) 0.0072(9)
C6 0.0256(10) 0.0631(18) 0.0384(14) -0.0171(13) 0.0006(10) 0.0199(12)
C7 0.0261(10) 0.0502(15) 0.0344(13) -0.0079(11) 0.0080(9) 0.0046(10)
C8 0.0230(10) 0.0520(16) 0.0457(15) -0.0171(12) 0.0085(10) -0.0039(11)
C9 0.0372(12) 0.0171(11) 0.0465(15) -0.0043(10) -0.0087(10) 0.0088(9)
C10 0.0434(13) 0.0225(12) 0.0502(15) 0.0089(11) -0.0020(11) 0.0092(10)
C11 0.0554(15) 0.0284(13) 0.0522(17) -0.0120(12) -0.0104(13) 0.0241(12)
C12 0.0521(16) 0.0187(12) 0.078(2) -0.0022(13) -0.0217(14) 0.0003(11)
C13 0.0287(10) 0.0349(13) 0.0233(11) -0.0133(9) -0.0028(8) 0.0060(9)
C14 0.0527(14) 0.0414(15) 0.0363(14) -0.0183(12) 0.0066(11) 0.0148(12)
C15 0.0380(12) 0.0619(18) 0.0263(12) -0.0105(12) -0.0075(10) -0.0063(12)
C16 0.0285(10) 0.0377(13) 0.0209(11) -0.0033(9) 0.0006(8) 0.0120(10)
C17 0.0169(8) 0.0200(10) 0.0168(9) 0.0010(8) 0.0027(7) 0.0043(7)
C18 0.0258(9) 0.0227(10) 0.0187(10) 0.0012(8) 0.0059(8) 0.0051(8)
C19 0.0162(9) 0.0308(12) 0.0256(11) 0.0026(8) 0.0040(8) 0.0008(8)
C20 0.0266(9) 0.0236(11) 0.0222(10) 0.0011(8) 0.0045(8) 0.0105(8)
C21 0.0184(8) 0.0216(10) 0.0153(9) -0.0017(7) 0.0005(7) -0.0001(8)
C22 0.0223(9) 0.0226(10) 0.0217(11) -0.0044(8) -0.0009(8) -0.0015(8)
C23 0.0234(9) 0.0321(11) 0.0189(10) -0.0065(9) 0.0048(8) -0.0019(9)
C24 0.0274(9) 0.0274(11) 0.0169(10) 0.0023(8) -0.0004(8) 0.0022(9)
C25 0.0276(10) 0.0143(10) 0.0313(12) 0.0017(8) -0.0039(9) -0.0017(8)
C26 0.0453(13) 0.0196(11) 0.0290(12) -0.0048(9) 0.0036(10) 0.0088(10)
C27 0.0672(17) 0.0248(12) 0.0432(15) 0.0153(11) 0.0121(13) 0.0076(12)
C28 0.0368(13) 0.0255(13) 0.099(2) -0.0189(14) -0.0135(15) -0.0076(11)
C29 0.0177(9) 0.0331(12) 0.0198(10) 0.0038(9) 0.0021(8) -0.0056(8)
C30 0.0214(10) 0.0632(18) 0.0339(13) -0.0075(12) 0.0019(9) -0.0140(11)
C31 0.0193(9) 0.0356(12) 0.0218(11) 0.0016(9) 0.0048(8) 0.0050(9)
C32 0.0397(12) 0.0415(14) 0.0262(12) 0.0101(10) 0.0106(10) -0.0045(11)

loop_
_atom_type_symbol
_atom_type_description
_atom_type_scat_dispersion_real
_atom_type_scat_dispersion_imag
_atom_type_scat_source
C C 0.0181 0.0091 'International Tables Vol C Tables 4.2.6.8 and 6.1.1.4'
H H 0.0000 0.0000 'International Tables Vol C Tables 4.2.6.8 and 6.1.1.4'
N N 0.0311 0.0180 'International Tables Vol C Tables 4.2.6.8 and 6.1.1.4'
O O 0.0492 0.0322 'International Tables Vol C Tables 4.2.6.8 and 6.1.1.4'
P P 0.2955 0.4335 'International Tables Vol C Tables 4.2.6.8 and 6.1.1.4'
Ru Ru 0.0552 3.2960 'International Tables Vol C Tables 4.2.6.8 and 6.1.1.4'
S S 0.3331 0.5567 'International Tables Vol C Tables 4.2.6.8 and 6.1.1.4'

loop_
_geom_angle_atom_site_label_1
_geom_angle_atom_site_label_2
_geom_angle_atom_site_label_3
_geom_angle
_geom_angle_site_symmetry_3
S1 Ru1 S2 98.656(16) .
S1 Ru1 S3 142.647(17) .
S1 Ru1 S4 80.299(16) .
S3 Ru1 S2 81.085(15) .
S3 Ru1 S4 98.173(15) .
S4 Ru1 S2 177.239(16) .
N1 Ru1 S1 107.477(14) .
N1 Ru1 S2 91.28(7) .
N1 Ru1 S3 109.873(13) .
N1 Ru1 S4 91.47(7) .
P1 S1 Ru1 117.69(2) .
P2 S2 Ru1 113.76(3) .
P3 S3 Ru1 118.00(2) .
P4 S4 Ru1 113.98(2) .
N2 P1 S1 118.72(6) .
N2 P1 C1 109.01(10) .
N2 P1 C5 106.79(10) .
C1 P1 S1 107.71(7) .
C1 P1 C5 110.69(10) .
C5 P1 S1 103.74(8) .
N2 P2 S2 118.10(7) .
N2 P2 C9 107.43(10) .
N2 P2 C13 108.18(10) .
C9 P2 S2 104.61(8) .
C13 P2 S2 107.67(7) .
C13 P2 C9 110.78(11) .
N3 P3 S3 118.78(6) .
N3 P3 C17 109.04(9) .
N3 P3 C21 106.84(8) .
C17 P3 S3 107.52(6) .
C17 P3 C21 110.30(8) .
C21 P3 S3 104.15(6) .
N3 P4 S4 118.02(6) .
N3 P4 C25 107.17(9) .
N3 P4 C29 107.76(9) .
C25 P4 S4 103.96(7) .
C29 P4 S4 108.74(7) .
C29 P4 C25 111.14(10) .
Ru1 N1 Ru1 178.80(13) 2_655
P1 N2 P2 135.42(11) .
P3 N3 P4 135.28(10) .
C2 C1 P1 112.50(17) .
C2 C1 C3 109.44(17) .
C2 C1 C4 108.07(17) .
C3 C1 P1 110.86(15) .
C4 C1 P1 105.76(13) .
C4 C1 C3 110.1(2) .
C6 C5 P1 110.27(18) .
C6 C5 C8 110.22(19) .
C7 C5 P1 107.68(14) .
C7 C5 C6 108.54(18) .
C7 C5 C8 107.2(2) .
C8 C5 P1 112.77(15) .
C10 C9 P2 108.49(15) .
C10 C9 C11 108.11(19) .
C10 C9 C12 107.8(2) .
C11 C9 P2 110.42(19) .
C12 C9 P2 111.93(16) .
C12 C9 C11 109.9(2) .
C14 C13 P2 111.42(16) .
C15 C13 P2 113.07(17) .
C15 C13 C14 110.67(19) .
C16 C13 P2 105.84(14) .
C16 C13 C14 108.6(2) .
C16 C13 C15 106.95(19) .
C18 C17 P3 105.54(12) .
C19 C17 P3 112.49(13) .
C19 C17 C18 107.97(16) .
C19 C17 C20 109.06(15) .
C20 C17 P3 111.51(13) .
C20 C17 C18 110.16(16) .
C22 C21 P3 112.82(14) .
C22 C21 C23 107.02(16) .
C22 C21 C24 109.85(16) .
C23 C21 P3 107.92(13) .
C23 C21 C24 108.07(16) .
C24 C21 P3 110.96(13) .
C26 C25 P4 107.82(14) .
C26 C25 C27 107.57(18) .
C27 C25 P4 110.40(16) .
C28 C25 P4 112.55(16) .
C28 C25 C26 107.8(2) .
C28 C25 C27 110.5(2) .
C30 C29 P4 113.23(15) .
C30 C29 C32 110.48(18) .
C31 C29 P4 106.01(13) .
C31 C29 C30 106.31(18) .
C31 C29 C32 109.09(18) .
C32 C29 P4 111.42(15) .

loop_
_geom_bond_atom_site_label_1
_geom_bond_atom_site_label_2
_geom_bond_distance
_geom_bond_site_symmetry_2
Ru1 S1 2.3945(4) .
Ru1 S2 2.4369(5) .
Ru1 S3 2.4128(4) .
Ru1 S4 2.4331(5) .
Ru1 N1 1.75850(14) .
S1 P1 2.0428(7) .
S2 P2 2.0321(7) .
S3 P3 2.0459(6) .
S4 P4 2.0326(6) .
P1 N2 1.5995(17) .
P1 C1 1.868(2) .
P1 C5 1.883(2) .
P2 N2 1.6002(17) .
P2 C9 1.884(2) .
P2 C13 1.875(2) .
P3 N3 1.5982(16) .
P3 C17 1.8725(18) .
P3 C21 1.885(2) .
P4 N3 1.6011(15) .
P4 C25 1.880(2) .
P4 C29 1.878(2) .
N1 Ru1 1.75850(14) 2_655
C1 C2 1.536(3) .
C1 C3 1.544(3) .
C1 C4 1.538(3) .
C5 C6 1.533(3) .
C5 C7 1.531(3) .
C5 C8 1.541(3) .
C9 C10 1.535(4) .
C9 C11 1.544(3) .
C9 C12 1.538(3) .
C13 C14 1.540(3) .
C13 C15 1.537(3) .
C13 C16 1.526(3) .
C17 C18 1.547(3) .
C17 C19 1.533(3) .
C17 C20 1.534(3) .
C21 C22 1.535(3) .
C21 C23 1.538(3) .
C21 C24 1.539(3) .
C25 C26 1.536(3) .
C25 C27 1.539(3) .
C25 C28 1.530(3) .
C29 C30 1.534(3) .
C29 C31 1.528(3) .
C29 C32 1.541(3) .

loop_
_geom_torsion_atom_site_label_1
_geom_torsion_atom_site_label_2
_geom_torsion_atom_site_label_3
_geom_torsion_atom_site_label_4
_geom_torsion
_geom_torsion_site_symmetry_4
Ru1 S1 P1 N2 25.21(9) .
Ru1 S1 P1 C1 -99.18(8) .
Ru1 S1 P1 C5 143.45(7) .
Ru1 S2 P2 N2 41.98(9) .
Ru1 S2 P2 C9 161.33(8) .
Ru1 S2 P2 C13 -80.78(8) .
Ru1 S3 P3 N3 25.58(8) .
Ru1 S3 P3 C17 -98.73(7) .
Ru1 S3 P3 C21 144.23(6) .
Ru1 S4 P4 N3 44.59(7) .
Ru1 S4 P4 C25 163.07(7) .
Ru1 S4 P4 C29 -78.46(7) .
S1 Ru1 S2 P2 -33.31(3) .
S1 Ru1 S3 P3 -82.10(4) .
S1 Ru1 S4 P4 109.82(3) .
S1 Ru1 N1 Ru1 -93.19(4) 2_655
S1 P1 N2 P2 -28.5(2) .
S1 P1 C1 C2 -65.69(15) .
S1 P1 C1 C3 171.40(14) .
S1 P1 C1 C4 52.06(15) .
S1 P1 C5 C6 163.07(14) .
S1 P1 C5 C7 -78.67(16) .
S1 P1 C5 C8 39.39(18) .
S2 Ru1 S1 P1 4.62(3) .
S2 Ru1 S3 P3 -174.71(3) .
S2 Ru1 S4 P4 41.8(3) .
S2 Ru1 N1 Ru1 6.30(3) 2_655
S2 P2 N2 P1 -8.5(2) .
S2 P2 C9 C10 -54.19(17) .
S2 P2 C9 C11 -172.51(15) .
S2 P2 C9 C12 64.7(2) .
S2 P2 C13 C14 -173.66(15) .
S2 P2 C13 C15 -48.26(19) .
S2 P2 C13 C16 68.49(14) .
S3 Ru1 S1 P1 -82.01(4) .
S3 Ru1 S2 P2 108.88(3) .
S3 Ru1 S4 P4 -32.38(3) .
S3 Ru1 N1 Ru1 87.29(4) 2_655
S3 P3 N3 P4 -23.93(17) .
S3 P3 C17 C18 53.25(13) .
S3 P3 C17 C19 -64.24(14) .
S3 P3 C17 C20 172.87(12) .
S3 P3 C21 C22 42.21(14) .
S3 P3 C21 C23 -75.81(13) .
S3 P3 C21 C24 165.97(12) .
S4 Ru1 S1 P1 -172.80(3) .
S4 Ru1 S2 P2 34.2(3) .
S4 Ru1 S3 P3 2.60(3) .
S4 Ru1 N1 Ru1 -173.48(3) 2_655
S4 P4 N3 P3 -14.39(17) .
S4 P4 C25 C26 -56.00(14) .
S4 P4 C25 C27 -173.25(15) .
S4 P4 C25 C28 62.8(2) .
S4 P4 C29 C30 -50.74(18) .
S4 P4 C29 C31 65.44(13) .
S4 P4 C29 C32 -176.00(13) .
N1 Ru1 S1 P1 98.73(7) .
N1 Ru1 S2 P2 -141.21(3) .
N1 Ru1 S3 P3 97.15(7) .
N1 Ru1 S4 P4 -142.70(2) .
N2 P1 C1 C2 164.25(14) .
N2 P1 C1 C3 41.35(18) .
N2 P1 C1 C4 -77.99(15) .
N2 P1 C5 C6 -70.73(17) .
N2 P1 C5 C7 47.53(18) .
N2 P1 C5 C8 165.58(16) .
N2 P2 C9 C10 72.10(18) .
N2 P2 C9 C11 -46.21(19) .
N2 P2 C9 C12 -169.0(2) .
N2 P2 C13 C14 57.67(19) .
N2 P2 C13 C15 -176.94(17) .
N2 P2 C13 C16 -60.18(16) .
N3 P3 C17 C18 -76.76(14) .
N3 P3 C17 C19 165.74(13) .
N3 P3 C17 C20 42.85(15) .
N3 P3 C21 C22 168.73(13) .
N3 P3 C21 C23 50.71(15) .
N3 P3 C21 C24 -67.51(15) .
N3 P4 C25 C26 69.69(16) .
N3 P4 C25 C27 -47.55(18) .
N3 P4 C25 C28 -171.55(19) .
N3 P4 C29 C30 -179.76(16) .
N3 P4 C29 C31 -63.57(15) .
N3 P4 C29 C32 54.98(17) .
C1 P1 N2 P2 95.25(18) .
C1 P1 C5 C6 47.80(18) .
C1 P1 C5 C7 166.06(15) .
C1 P1 C5 C8 -75.89(19) .
C5 P1 N2 P2 -145.13(17) .
C5 P1 C1 C2 47.08(17) .
C5 P1 C1 C3 -75.83(18) .
C5 P1 C1 C4 164.84(14) .
C9 P2 N2 P1 -126.37(18) .
C9 P2 C13 C14 -59.8(2) .
C9 P2 C13 C15 65.6(2) .
C9 P2 C13 C16 -177.68(14) .
C13 P2 N2 P1 114.00(18) .
C13 P2 C9 C10 -169.94(15) .
C13 P2 C9 C11 71.75(18) .
C13 P2 C9 C12 -51.1(2) .
C17 P3 N3 P4 99.63(15) .
C17 P3 C21 C22 -72.89(15) .
C17 P3 C21 C23 169.09(13) .
C17 P3 C21 C24 50.87(15) .
C21 P3 N3 P4 -141.17(14) .
C21 P3 C17 C18 166.21(12) .
C21 P3 C17 C19 48.71(16) .
C21 P3 C17 C20 -74.18(15) .
C25 P4 N3 P3 -131.16(15) .
C25 P4 C29 C30 63.11(19) .
C25 P4 C29 C31 179.29(13) .
C25 P4 C29 C32 -62.16(17) .
C29 P4 N3 P3 109.16(15) .
C29 P4 C25 C26 -172.81(14) .
C29 P4 C25 C27 69.95(18) .
C29 P4 C25 C28 -54.0(2) .
